data_7211982
loop_
_publ_author_name
'Tominaga, Masahide'
'Katagiri, Kosuke'
'Azumaya, Isao'

_publ_section_title
;
 Hydrogen-bonded networks formed from tri- and tetra-substituted
 adamantanes bearing dimethoxyphenol moieties and their
 1,3,5-trinitrobenzene complexes via charge-transfer interactions
;
_journal_issue 4
_journal_name_full CrystEngComm
_journal_page_first 1164
_journal_paper_doi 10.1039/b917654c
_journal_volume 12
_journal_year 2010
_chemical_formula_sum 'C40 H43 N3 O15'
_chemical_formula_weight 805.77
_chemical_name_systematic
;

?

;
_space_group_IT_number 14
_symmetry_cell_setting monoclinic
_symmetry_space_group_name_Hall '-P 2ybc'
_symmetry_space_group_name_H-M 'P 1 21/c 1'
_atom_sites_solution_hydrogens geom
_atom_sites_solution_primary direct
_atom_sites_solution_secondary difmap
_audit_creation_method SHELXL-97
_cell_angle_alpha 90.00
_cell_angle_beta 98.6230(10)
_cell_angle_gamma 90.00
_cell_formula_units_Z 4
_cell_length_a 10.0663(11)
_cell_length_b 19.591(2)
_cell_length_c 19.371(2)
_cell_measurement_reflns_used 4450
_cell_measurement_temperature 120
_cell_measurement_theta_max 26.91
_cell_measurement_theta_min 2.34
_cell_volume 3777.0(7)
_computing_cell_refinement 'APEX2 (Bruker AXS, 2006)'
_computing_data_collection 'APEX2 (Bruker AXS, 2006)'
_computing_data_reduction 'SAINT (Bruker AXS, 2004)'
_computing_molecular_graphics 'XSHEL (Bruker AXS,2002)'
_computing_publication_material 'XCIF (Bruker AXS, 2001)'
_computing_structure_refinement 'SHELXL-97 (Sheldrick, 1997)'
_computing_structure_solution 'SHELXS-97 (Sheldrick, 1997)'
_diffrn_ambient_temperature 120
_diffrn_detector_area_resol_mean 8.333
_diffrn_measured_fraction_theta_full 0.995
_diffrn_measured_fraction_theta_max 0.898
_diffrn_measurement_device_type 'Bruker APEXII CCD area detector'
_diffrn_measurement_method 'phi and omega scans'
_diffrn_radiation_monochromator graphite
_diffrn_radiation_source 'sealed tube'
_diffrn_radiation_type MoK\a
_diffrn_radiation_wavelength 0.71073
_diffrn_reflns_av_R_equivalents 0.0275
_diffrn_reflns_av_sigmaI/netI 0.0415
_diffrn_reflns_limit_h_max 12
_diffrn_reflns_limit_h_min -10
_diffrn_reflns_limit_k_max 24
_diffrn_reflns_limit_k_min -22
_diffrn_reflns_limit_l_max 14
_diffrn_reflns_limit_l_min -24
_diffrn_reflns_number 18129
_diffrn_reflns_theta_full 25.00
_diffrn_reflns_theta_max 27.21
_diffrn_reflns_theta_min 1.49
_diffrn_standards_number 0
_exptl_absorpt_coefficient_mu 0.109
_exptl_absorpt_correction_T_max 0.9891
_exptl_absorpt_correction_T_min 0.9784
_exptl_absorpt_correction_type empirical
_exptl_absorpt_process_details
;
SADABS Sheldrick 1996
;
_exptl_crystal_colour red
_exptl_crystal_density_diffrn 1.417
_exptl_crystal_density_meas 0
_exptl_crystal_density_method 'not measured'
_exptl_crystal_description prismatic
_exptl_crystal_F_000 1696
_exptl_crystal_size_max 0.20
_exptl_crystal_size_mid 0.15
_exptl_crystal_size_min 0.10
_refine_diff_density_max 0.304
_refine_diff_density_min -0.322
_refine_diff_density_rms 0.048
_refine_ls_extinction_method none
_refine_ls_goodness_of_fit_ref 1.008
_refine_ls_hydrogen_treatment constr
_refine_ls_matrix_type full
_refine_ls_number_parameters 532
_refine_ls_number_reflns 7566
_refine_ls_number_restraints 0
_refine_ls_restrained_S_all 1.008
_refine_ls_R_factor_all 0.0733
_refine_ls_R_factor_gt 0.0403
_refine_ls_shift/su_max 0.001
_refine_ls_shift/su_mean 0.000
_refine_ls_structure_factor_coef Fsqd
_refine_ls_weighting_details 'calc w=1/[\s^2^(Fo^2^)+(0.0419P)^2^+1.2814P] where P=(Fo^2^+2Fc^2^)/3'
_refine_ls_weighting_scheme calc
_refine_ls_wR_factor_gt 0.0874
_refine_ls_wR_factor_ref 0.1010
_reflns_number_gt 5119
_reflns_number_total 7566
_reflns_threshold_expression >2sigma(I)
_cod_data_source_file b917654c.txt
_cod_data_source_block a0906191kka
_cod_depositor_comments
;
The following automatic conversions were performed:

'_symmetry_cell_setting' value 'Monoclinic' changed to 'monoclinic'
according to /home/saulius/struct/CIF-dictionaries/cif_core.dic
dictionary named 'cif_core.dic' version 2.4.2 from 2011-04-26.

Automatic conversion script
Id: cif_fix_values 1891 2012-01-12 08:04:46Z andrius 
;
_cod_original_sg_symbol_H-M 'P2(1)/c '
_cod_database_code 7211982

loop_
_symmetry_equiv_pos_as_xyz
'x, y, z'
'-x, y+1/2, -z+1/2'
'-x, -y, -z'
'x, -y-1/2, z-1/2'

loop_
_atom_site_label
_atom_site_type_symbol
_atom_site_fract_x
_atom_site_fract_y
_atom_site_fract_z
_atom_site_U_iso_or_equiv
_atom_site_adp_type
_atom_site_occupancy
_atom_site_symmetry_multiplicity
_atom_site_calc_flag
_atom_site_refinement_flags
O3 O 0.19222(11) 0.55862(6) 0.37407(7) 0.0221(3) Uani 1 1 d .
O2 O 0.59742(11) 0.67637(6) 0.42482(7) 0.0215(3) Uani 1 1 d .
O1 O 0.46051(11) 0.56039(6) 0.41456(7) 0.0214(3) Uani 1 1 d .
H1 H 0.4061 0.5278 0.4144 0.032 Uiso 1 1 calc R
O4 O -0.18046(12) 0.90362(7) -0.01395(7) 0.0273(3) Uani 1 1 d .
H4 H -0.2634 0.9116 -0.0210 0.041 Uiso 1 1 calc R
O7 O 0.53401(12) 1.17228(6) 0.42710(7) 0.0246(3) Uani 1 1 d .
H7 H 0.4891 1.2084 0.4195 0.037 Uiso 1 1 calc R
O5 O 0.07020(12) 0.86275(7) 0.02671(7) 0.0271(3) Uani 1 1 d .
O8 O 0.27414(12) 1.19296(6) 0.38836(7) 0.0243(3) Uani 1 1 d .
O9 O 0.64055(11) 1.04803(6) 0.43196(6) 0.0206(3) Uani 1 1 d .
O6 O -0.35169(11) 0.92661(7) 0.08203(7) 0.0266(3) Uani 1 1 d .
O14 O 0.18885(14) 0.69877(8) 0.16950(9) 0.0434(4) Uani 1 1 d .
O15 O 0.13035(14) 0.59362(8) 0.18259(9) 0.0432(4) Uani 1 1 d .
O12 O 0.79333(14) 0.69324(9) 0.28974(8) 0.0487(4) Uani 1 1 d .
O11 O 0.65278(14) 0.45884(9) 0.31888(8) 0.0475(4) Uani 1 1 d .
O13 O 0.64004(16) 0.77002(9) 0.25940(9) 0.0521(5) Uani 1 1 d .
O10 O 0.47253(16) 0.42566(8) 0.25092(9) 0.0435(4) Uani 1 1 d .
N3 N 0.21324(15) 0.63985(9) 0.18841(9) 0.0300(4) Uani 1 1 d .
N1 N 0.54861(17) 0.47012(10) 0.27895(10) 0.0346(4) Uani 1 1 d .
N2 N 0.67691(17) 0.71099(11) 0.26964(9) 0.0375(5) Uani 1 1 d .
C1 C 0.39085(16) 0.62014(9) 0.40093(9) 0.0169(4) Uani 1 1 d .
C27 C 0.02054(16) 0.88156(9) 0.27659(9) 0.0152(4) Uani 1 1 d .
C19 C 0.22808(16) 1.06965(9) 0.37909(9) 0.0170(4) Uani 1 1 d .
H19 H 0.1343 1.0764 0.3657 0.020 Uiso 1 1 calc R
C2 C 0.45975(16) 0.68160(9) 0.40783(9) 0.0174(4) Uani 1 1 d .
C28 C 0.11520(16) 0.94339(9) 0.29375(9) 0.0155(4) Uani 1 1 d .
H28A H 0.1834 0.9434 0.2619 0.019 Uiso 1 1 calc R
H28B H 0.0625 0.9861 0.2858 0.019 Uiso 1 1 calc R
C10 C -0.00475(17) 0.87673(9) 0.07845(9) 0.0194(4) Uani 1 1 d .
C20 C 0.28022(16) 1.00341(9) 0.38440(9) 0.0150(4) Uani 1 1 d .
C34 C -0.01599(16) 0.88069(9) 0.40256(9) 0.0179(4) Uani 1 1 d .
H34 H -0.0862 0.8821 0.4340 0.022 Uiso 1 1 calc R
C5 C 0.18387(17) 0.68297(9) 0.36813(9) 0.0174(4) Uani 1 1 d .
H5 H 0.0896 0.6829 0.3531 0.021 Uiso 1 1 calc R
C33 C 0.07837(16) 0.94220(9) 0.41866(9) 0.0170(4) Uani 1 1 d .
H33A H 0.1221 0.9402 0.4679 0.020 Uiso 1 1 calc R
H33B H 0.0259 0.9850 0.4119 0.020 Uiso 1 1 calc R
C3 C 0.39179(16) 0.74331(9) 0.39718(9) 0.0183(4) Uani 1 1 d .
H3 H 0.4406 0.7849 0.4031 0.022 Uiso 1 1 calc R
C26 C 0.10223(16) 0.81516(9) 0.29114(9) 0.0164(4) Uani 1 1 d .
H26A H 0.0414 0.7755 0.2814 0.020 Uiso 1 1 calc R
H26B H 0.1703 0.8126 0.2593 0.020 Uiso 1 1 calc R
C11 C 0.04259(16) 0.87282(9) 0.14889(9) 0.0176(4) Uani 1 1 d .
H11 H 0.1345 0.8620 0.1635 0.021 Uiso 1 1 calc R
C13 C -0.17492(16) 0.89971(9) 0.17706(10) 0.0179(4) Uani 1 1 d .
H13 H -0.2351 0.9057 0.2099 0.021 Uiso 1 1 calc R
C6 C 0.25168(17) 0.62160(9) 0.38005(9) 0.0170(4) Uani 1 1 d .
C21 C 0.41879(16) 0.99526(9) 0.40268(9) 0.0167(4) Uani 1 1 d .
H21 H 0.4562 0.9506 0.4060 0.020 Uiso 1 1 calc R
C12 C -0.04054(16) 0.88437(8) 0.19973(9) 0.0155(4) Uani 1 1 d .
C9 C -0.13849(17) 0.89593(9) 0.05609(10) 0.0195(4) Uani 1 1 d .
C17 C 0.45049(16) 1.11677(9) 0.41297(9) 0.0172(4) Uani 1 1 d .
C4 C 0.25251(16) 0.74478(9) 0.37787(9) 0.0158(4) Uani 1 1 d .
C25 C 0.17301(16) 0.81138(9) 0.36715(9) 0.0160(4) Uani 1 1 d .
C31 C 0.06494(16) 0.81464(9) 0.41592(9) 0.0179(4) Uani 1 1 d .
H31A H 0.0042 0.7748 0.4073 0.021 Uiso 1 1 calc R
H31B H 0.1086 0.8131 0.4652 0.021 Uiso 1 1 calc R
C18 C 0.31246(17) 1.12581(9) 0.39333(9) 0.0181(4) Uani 1 1 d .
C30 C 0.26437(16) 0.87404(9) 0.38128(9) 0.0162(4) Uani 1 1 d .
H30A H 0.3336 0.8726 0.3500 0.019 Uiso 1 1 calc R
H30B H 0.3110 0.8722 0.4300 0.019 Uiso 1 1 calc R
C22 C 0.50271(16) 1.05137(9) 0.41610(9) 0.0170(4) Uani 1 1 d .
C29 C 0.18657(16) 0.94167(9) 0.36988(9) 0.0152(4) Uani 1 1 d .
C36 C 0.61180(19) 0.59092(11) 0.27535(10) 0.0281(5) Uani 1 1 d .
H36 H 0.7015 0.5798 0.2948 0.034 Uiso 1 1 calc R
C40 C 0.38205(18) 0.55624(10) 0.23586(10) 0.0231(4) Uani 1 1 d .
H40 H 0.3156 0.5215 0.2284 0.028 Uiso 1 1 calc R
C14 C -0.22048(16) 0.90618(9) 0.10598(10) 0.0193(4) Uani 1 1 d .
C32 C -0.08467(16) 0.88387(9) 0.32644(9) 0.0175(4) Uani 1 1 d .
H32A H -0.1375 0.9265 0.3187 0.021 Uiso 1 1 calc R
H32B H -0.1472 0.8449 0.3166 0.021 Uiso 1 1 calc R
C39 C 0.35147(17) 0.62345(10) 0.21995(10) 0.0231(4) Uani 1 1 d .
C8 C 0.04740(16) 0.55767(10) 0.36358(10) 0.0236(4) Uani 1 1 d .
H8A H 0.0148 0.5828 0.4014 0.035 Uiso 1 1 calc R
H8B H 0.0158 0.5103 0.3634 0.035 Uiso 1 1 calc R
H8C H 0.0132 0.5792 0.3188 0.035 Uiso 1 1 calc R
C38 C 0.44492(18) 0.67537(10) 0.23050(10) 0.0254(4) Uani 1 1 d .
H38 H 0.4213 0.7214 0.2193 0.030 Uiso 1 1 calc R
C24 C 0.69944(17) 0.98157(10) 0.43197(10) 0.0229(4) Uani 1 1 d .
H24A H 0.6724 0.9544 0.4700 0.034 Uiso 1 1 calc R
H24B H 0.7975 0.9857 0.4387 0.034 Uiso 1 1 calc R
H24C H 0.6688 0.9591 0.3872 0.034 Uiso 1 1 calc R
C23 C 0.13285(18) 1.20689(10) 0.37450(11) 0.0289(5) Uani 1 1 d .
H23A H 0.0947 1.1862 0.3298 0.043 Uiso 1 1 calc R
H23B H 0.1184 1.2564 0.3722 0.043 Uiso 1 1 calc R
H23C H 0.0889 1.1876 0.4119 0.043 Uiso 1 1 calc R
C37 C 0.57415(18) 0.65716(11) 0.25805(10) 0.0262(5) Uani 1 1 d .
C35 C 0.51336(18) 0.54160(10) 0.26305(10) 0.0254(4) Uani 1 1 d .
C16 C -0.44940(18) 0.87376(11) 0.08498(11) 0.0317(5) Uani 1 1 d .
H16A H -0.4243 0.8334 0.0600 0.048 Uiso 1 1 calc R
H16B H -0.5379 0.8900 0.0631 0.048 Uiso 1 1 calc R
H16C H -0.4528 0.8618 0.1338 0.048 Uiso 1 1 calc R
C7 C 0.67172(17) 0.73803(10) 0.44084(11) 0.0267(5) Uani 1 1 d .
H7A H 0.6589 0.7682 0.4000 0.040 Uiso 1 1 calc R
H7B H 0.7674 0.7272 0.4532 0.040 Uiso 1 1 calc R
H7C H 0.6398 0.7609 0.4802 0.040 Uiso 1 1 calc R
C15 C 0.20203(19) 0.83675(14) 0.04946(11) 0.0409(6) Uani 1 1 d .
H15A H 0.2559 0.8715 0.0772 0.061 Uiso 1 1 calc R
H15B H 0.2445 0.8250 0.0087 0.061 Uiso 1 1 calc R
H15C H 0.1961 0.7959 0.0781 0.061 Uiso 1 1 calc R

loop_
_atom_site_aniso_label
_atom_site_aniso_U_11
_atom_site_aniso_U_22
_atom_site_aniso_U_33
_atom_site_aniso_U_23
_atom_site_aniso_U_13
_atom_site_aniso_U_12
O3 0.0180(6) 0.0140(7) 0.0335(8) -0.0002(6) 0.0010(6) -0.0003(5)
O2 0.0142(6) 0.0194(7) 0.0295(8) -0.0010(6) -0.0008(5) 0.0000(5)
O1 0.0204(6) 0.0132(7) 0.0302(8) 0.0020(6) 0.0029(6) 0.0027(5)
O4 0.0215(7) 0.0363(9) 0.0218(8) 0.0023(6) -0.0043(6) -0.0055(6)
O7 0.0241(7) 0.0171(7) 0.0321(8) -0.0027(6) 0.0025(6) -0.0052(5)
O5 0.0203(6) 0.0418(9) 0.0193(7) -0.0018(6) 0.0029(5) -0.0008(6)
O8 0.0210(6) 0.0136(7) 0.0369(8) -0.0013(6) -0.0001(6) 0.0010(5)
O9 0.0128(6) 0.0218(7) 0.0268(8) -0.0020(6) 0.0013(5) 0.0004(5)
O6 0.0158(6) 0.0255(8) 0.0352(8) -0.0009(6) -0.0066(6) 0.0001(5)
O14 0.0329(8) 0.0333(10) 0.0617(11) 0.0095(8) -0.0004(7) 0.0080(7)
O15 0.0241(7) 0.0387(10) 0.0639(12) 0.0032(8) -0.0027(7) -0.0048(7)
O12 0.0256(8) 0.0697(13) 0.0495(11) -0.0085(9) 0.0012(7) -0.0134(8)
O11 0.0316(8) 0.0612(12) 0.0523(11) 0.0274(9) 0.0150(8) 0.0216(8)
O13 0.0496(10) 0.0374(11) 0.0681(13) -0.0068(9) 0.0045(9) -0.0153(8)
O10 0.0508(10) 0.0292(9) 0.0549(11) 0.0087(8) 0.0222(8) 0.0022(8)
N3 0.0222(8) 0.0338(11) 0.0337(11) -0.0003(8) 0.0032(7) 0.0029(8)
N1 0.0307(10) 0.0395(12) 0.0380(11) 0.0139(9) 0.0190(9) 0.0116(9)
N2 0.0297(10) 0.0501(14) 0.0331(11) -0.0085(9) 0.0057(8) -0.0137(9)
C1 0.0193(8) 0.0160(10) 0.0157(10) 0.0002(7) 0.0033(7) 0.0029(7)
C27 0.0144(8) 0.0134(9) 0.0181(9) 0.0003(7) 0.0031(7) -0.0001(7)
C19 0.0146(8) 0.0173(10) 0.0190(10) -0.0008(7) 0.0024(7) 0.0005(7)
C2 0.0169(8) 0.0199(10) 0.0154(10) 0.0007(7) 0.0022(7) 0.0013(7)
C28 0.0135(8) 0.0128(9) 0.0200(10) 0.0000(7) 0.0020(7) 0.0003(7)
C10 0.0198(9) 0.0177(10) 0.0208(10) -0.0020(8) 0.0036(8) -0.0050(7)
C20 0.0181(8) 0.0150(9) 0.0122(9) -0.0012(7) 0.0032(7) 0.0000(7)
C34 0.0155(8) 0.0185(10) 0.0209(10) -0.0004(8) 0.0067(7) 0.0007(7)
C5 0.0158(8) 0.0172(10) 0.0186(10) 0.0001(7) 0.0009(7) 0.0000(7)
C33 0.0163(8) 0.0158(9) 0.0190(10) -0.0025(7) 0.0033(7) 0.0010(7)
C3 0.0188(9) 0.0173(10) 0.0190(10) -0.0008(7) 0.0032(7) -0.0013(7)
C26 0.0161(8) 0.0127(9) 0.0203(10) -0.0009(7) 0.0030(7) -0.0011(7)
C11 0.0136(8) 0.0184(10) 0.0203(10) 0.0001(8) 0.0008(7) -0.0021(7)
C13 0.0164(8) 0.0134(9) 0.0241(11) -0.0019(7) 0.0036(8) -0.0020(7)
C6 0.0201(9) 0.0144(9) 0.0166(10) -0.0009(7) 0.0030(7) -0.0018(7)
C21 0.0180(9) 0.0153(9) 0.0168(10) -0.0002(7) 0.0022(7) 0.0014(7)
C12 0.0162(8) 0.0099(9) 0.0201(10) -0.0014(7) 0.0014(7) -0.0022(7)
C9 0.0216(9) 0.0168(10) 0.0183(10) 0.0017(7) -0.0025(8) -0.0054(7)
C17 0.0197(9) 0.0165(10) 0.0153(10) -0.0020(7) 0.0029(7) -0.0050(7)
C4 0.0187(8) 0.0152(9) 0.0137(9) 0.0012(7) 0.0031(7) 0.0006(7)
C25 0.0149(8) 0.0138(9) 0.0192(10) -0.0005(7) 0.0017(7) 0.0000(7)
C31 0.0198(9) 0.0152(9) 0.0192(10) 0.0004(7) 0.0045(7) -0.0022(7)
C18 0.0210(9) 0.0147(10) 0.0187(10) 0.0000(7) 0.0035(7) 0.0031(7)
C30 0.0154(8) 0.0150(9) 0.0181(10) 0.0000(7) 0.0021(7) 0.0013(7)
C22 0.0143(8) 0.0218(10) 0.0152(10) -0.0002(8) 0.0029(7) 0.0002(7)
C29 0.0143(8) 0.0145(9) 0.0169(10) -0.0012(7) 0.0024(7) 0.0006(7)
C36 0.0207(9) 0.0441(14) 0.0199(11) 0.0001(9) 0.0039(8) 0.0017(9)
C40 0.0233(9) 0.0261(11) 0.0213(11) -0.0013(8) 0.0083(8) -0.0014(8)
C14 0.0136(8) 0.0154(10) 0.0273(11) 0.0000(8) -0.0026(8) -0.0026(7)
C32 0.0153(8) 0.0146(9) 0.0231(10) -0.0007(8) 0.0043(7) 0.0007(7)
C39 0.0199(9) 0.0308(12) 0.0191(10) -0.0028(8) 0.0046(8) 0.0015(8)
C8 0.0177(9) 0.0178(10) 0.0344(12) -0.0024(8) 0.0010(8) -0.0017(8)
C38 0.0284(10) 0.0277(11) 0.0207(11) -0.0043(8) 0.0060(8) -0.0005(8)
C24 0.0156(9) 0.0241(11) 0.0288(11) -0.0057(8) 0.0024(8) 0.0044(8)
C23 0.0229(9) 0.0180(11) 0.0449(14) -0.0001(9) 0.0023(9) 0.0073(8)
C37 0.0241(10) 0.0336(12) 0.0216(11) -0.0046(9) 0.0055(8) -0.0055(9)
C35 0.0269(10) 0.0305(12) 0.0209(11) 0.0047(9) 0.0100(8) 0.0069(9)
C16 0.0178(9) 0.0434(14) 0.0341(13) -0.0085(10) 0.0047(9) -0.0073(9)
C7 0.0200(9) 0.0233(11) 0.0350(12) -0.0003(9) -0.0016(8) -0.0041(8)
C15 0.0209(10) 0.0776(19) 0.0247(12) -0.0059(11) 0.0050(9) 0.0039(11)

loop_
_atom_type_symbol
_atom_type_description
_atom_type_scat_dispersion_real
_atom_type_scat_dispersion_imag
_atom_type_scat_source
C C 0.0033 0.0016 'International Tables Vol C Tables 4.2.6.8 and 6.1.1.4'
H H 0.0000 0.0000 'International Tables Vol C Tables 4.2.6.8 and 6.1.1.4'
N N 0.0061 0.0033 'International Tables Vol C Tables 4.2.6.8 and 6.1.1.4'
O O 0.0106 0.0060 'International Tables Vol C Tables 4.2.6.8 and 6.1.1.4'

loop_
_geom_angle_atom_site_label_1
_geom_angle_atom_site_label_2
_geom_angle_atom_site_label_3
_geom_angle
C6 O3 C8 116.34(13)
C2 O2 C7 117.59(13)
C1 O1 H1 109.5
C9 O4 H4 109.5
C17 O7 H7 109.5
C10 O5 C15 115.71(15)
C18 O8 C23 117.19(14)
C22 O9 C24 116.55(13)
C14 O6 C16 113.65(14)
O14 N3 O15 124.47(16)
O14 N3 C39 117.74(16)
O15 N3 C39 117.79(17)
O11 N1 O10 124.56(19)
O11 N1 C35 117.51(19)
O10 N1 C35 117.92(17)
O13 N2 O12 124.86(19)
O13 N2 C37 117.67(18)
O12 N2 C37 117.5(2)
O1 C1 C2 119.31(15)
O1 C1 C6 122.32(16)
C2 C1 C6 118.37(16)
C12 C27 C32 113.42(13)
C12 C27 C26 109.56(14)
C32 C27 C26 107.99(14)
C12 C27 C28 109.08(14)
C32 C27 C28 107.60(14)
C26 C27 C28 109.09(13)
C18 C19 C20 120.53(15)
C18 C19 H19 119.7
C20 C19 H19 119.7
O2 C2 C1 115.40(15)
O2 C2 C3 123.70(16)
C1 C2 C3 120.90(15)
C29 C28 C27 111.87(14)
C29 C28 H28A 109.2
C27 C28 H28A 109.2
C29 C28 H28B 109.2
C27 C28 H28B 109.2
H28A C28 H28B 107.9
O5 C10 C11 124.52(16)
O5 C10 C9 115.86(16)
C11 C10 C9 119.62(17)
C21 C20 C19 118.33(16)
C21 C20 C29 121.33(15)
C19 C20 C29 120.34(15)
C31 C34 C32 110.43(14)
C31 C34 C33 109.36(14)
C32 C34 C33 109.82(15)
C31 C34 H34 109.1
C32 C34 H34 109.1
C33 C34 H34 109.1
C6 C5 C4 120.67(15)
C6 C5 H5 119.7
C4 C5 H5 119.7
C34 C33 C29 109.96(14)
C34 C33 H33A 109.7
C29 C33 H33A 109.7
C34 C33 H33B 109.7
C29 C33 H33B 109.7
H33A C33 H33B 108.2
C2 C3 C4 120.67(16)
C2 C3 H3 119.7
C4 C3 H3 119.7
C25 C26 C27 111.92(14)
C25 C26 H26A 109.2
C27 C26 H26A 109.2
C25 C26 H26B 109.2
C27 C26 H26B 109.2
H26A C26 H26B 107.9
C10 C11 C12 122.13(16)
C10 C11 H11 118.9
C12 C11 H11 118.9
C14 C13 C12 119.55(17)
C14 C13 H13 120.2
C12 C13 H13 120.2
O3 C6 C5 124.76(15)
O3 C6 C1 114.35(15)
C5 C6 C1 120.87(16)
C22 C21 C20 120.96(16)
C22 C21 H21 119.5
C20 C21 H21 119.5
C13 C12 C11 117.86(16)
C13 C12 C27 123.15(16)
C11 C12 C27 118.96(14)
O4 C9 C14 123.50(16)
O4 C9 C10 118.39(16)
C14 C9 C10 118.11(16)
O7 C17 C22 120.42(15)
O7 C17 C18 120.48(16)
C22 C17 C18 119.07(16)
C5 C4 C3 118.44(16)
C5 C4 C25 118.99(14)
C3 C4 C25 122.56(15)
C4 C25 C30 111.80(13)
C4 C25 C26 109.22(14)
C30 C25 C26 108.16(14)
C4 C25 C31 110.75(14)
C30 C25 C31 108.42(14)
C26 C25 C31 108.41(13)
C34 C31 C25 109.70(14)
C34 C31 H31A 109.7
C25 C31 H31A 109.7
C34 C31 H31B 109.7
C25 C31 H31B 109.7
H31A C31 H31B 108.2
O8 C18 C19 126.01(15)
O8 C18 C17 113.53(15)
C19 C18 C17 120.44(16)
C25 C30 C29 112.65(13)
C25 C30 H30A 109.1
C29 C30 H30A 109.1
C25 C30 H30B 109.1
C29 C30 H30B 109.1
H30A C30 H30B 107.8
O9 C22 C17 114.68(15)
O9 C22 C21 124.70(16)
C17 C22 C21 120.61(15)
C20 C29 C30 111.55(13)
C20 C29 C28 110.12(14)
C30 C29 C28 108.09(14)
C20 C29 C33 110.66(14)
C30 C29 C33 107.96(14)
C28 C29 C33 108.35(13)
C35 C36 C37 116.94(18)
C35 C36 H36 121.5
C37 C36 H36 121.5
C39 C40 C35 117.01(18)
C39 C40 H40 121.5
C35 C40 H40 121.5
C9 C14 C13 122.58(16)
C9 C14 O6 116.55(16)
C13 C14 O6 120.80(16)
C34 C32 C27 110.43(13)
C34 C32 H32A 109.6
C27 C32 H32A 109.6
C34 C32 H32B 109.6
C27 C32 H32B 109.6
H32A C32 H32B 108.1
C40 C39 C38 123.19(17)
C40 C39 N3 117.92(17)
C38 C39 N3 118.86(18)
O3 C8 H8A 109.5
O3 C8 H8B 109.5
H8A C8 H8B 109.5
O3 C8 H8C 109.5
H8A C8 H8C 109.5
H8B C8 H8C 109.5
C37 C38 C39 116.73(19)
C37 C38 H38 121.6
C39 C38 H38 121.6
O9 C24 H24A 109.5
O9 C24 H24B 109.5
H24A C24 H24B 109.5
O9 C24 H24C 109.5
H24A C24 H24C 109.5
H24B C24 H24C 109.5
O8 C23 H23A 109.5
O8 C23 H23B 109.5
H23A C23 H23B 109.5
O8 C23 H23C 109.5
H23A C23 H23C 109.5
H23B C23 H23C 109.5
C38 C37 C36 123.18(18)
C38 C37 N2 118.38(19)
C36 C37 N2 118.44(18)
C40 C35 C36 122.93(19)
C40 C35 N1 117.86(18)
C36 C35 N1 119.21(18)
O6 C16 H16A 109.5
O6 C16 H16B 109.5
H16A C16 H16B 109.5
O6 C16 H16C 109.5
H16A C16 H16C 109.5
H16B C16 H16C 109.5
O2 C7 H7A 109.5
O2 C7 H7B 109.5
H7A C7 H7B 109.5
O2 C7 H7C 109.5
H7A C7 H7C 109.5
H7B C7 H7C 109.5
O5 C15 H15A 109.5
O5 C15 H15B 109.5
H15A C15 H15B 109.5
O5 C15 H15C 109.5
H15A C15 H15C 109.5
H15B C15 H15C 109.5

loop_
_geom_bond_atom_site_label_1
_geom_bond_atom_site_label_2
_geom_bond_distance
O3 C6 1.369(2)
O3 C8 1.442(2)
O2 C2 1.379(2)
O2 C7 1.430(2)
O1 C1 1.370(2)
O1 H1 0.8400
O4 C9 1.367(2)
O4 H4 0.8400
O7 C17 1.377(2)
O7 H7 0.8400
O5 C10 1.370(2)
O5 C15 1.428(2)
O8 C18 1.370(2)
O8 C23 1.433(2)
O9 C22 1.3769(19)
O9 C24 1.431(2)
O6 C14 1.391(2)
O6 C16 1.435(2)
O14 N3 1.225(2)
O15 N3 1.225(2)
O12 N2 1.228(2)
O11 N1 1.226(2)
O13 N2 1.222(2)
O10 N1 1.231(2)
N3 C39 1.469(2)
N1 C35 1.466(3)
N2 C37 1.471(3)
C1 C2 1.386(2)
C1 C6 1.399(2)
C27 C12 1.524(2)
C27 C32 1.537(2)
C27 C26 1.542(2)
C27 C28 1.546(2)
C19 C18 1.392(2)
C19 C20 1.398(2)
C19 H19 0.9500
C2 C3 1.389(2)
C28 C29 1.541(2)
C28 H28A 0.9900
C28 H28B 0.9900
C10 C11 1.378(2)
C10 C9 1.402(2)
C20 C21 1.396(2)
C20 C29 1.533(2)
C34 C31 1.530(2)
C34 C32 1.533(2)
C34 C33 1.537(2)
C34 H34 1.0000
C5 C6 1.385(2)
C5 C4 1.393(2)
C5 H5 0.9500
C33 C29 1.545(2)
C33 H33A 0.9900
C33 H33B 0.9900
C3 C4 1.396(2)
C3 H3 0.9500
C26 C25 1.538(2)
C26 H26A 0.9900
C26 H26B 0.9900
C11 C12 1.403(2)
C11 H11 0.9500
C13 C14 1.390(3)
C13 C12 1.391(2)
C13 H13 0.9500
C21 C22 1.387(2)
C21 H21 0.9500
C9 C14 1.376(3)
C17 C22 1.383(2)
C17 C18 1.396(2)
C4 C25 1.529(2)
C25 C30 1.534(2)
C25 C31 1.545(2)
C31 H31A 0.9900
C31 H31B 0.9900
C30 C29 1.538(2)
C30 H30A 0.9900
C30 H30B 0.9900
C36 C35 1.379(3)
C36 C37 1.379(3)
C36 H36 0.9500
C40 C39 1.377(3)
C40 C35 1.378(3)
C40 H40 0.9500
C32 H32A 0.9900
C32 H32B 0.9900
C39 C38 1.380(3)
C8 H8A 0.9800
C8 H8B 0.9800
C8 H8C 0.9800
C38 C37 1.377(3)
C38 H38 0.9500
C24 H24A 0.9800
C24 H24B 0.9800
C24 H24C 0.9800
C23 H23A 0.9800
C23 H23B 0.9800
C23 H23C 0.9800
C16 H16A 0.9800
C16 H16B 0.9800
C16 H16C 0.9800
C7 H7A 0.9800
C7 H7B 0.9800
C7 H7C 0.9800
C15 H15A 0.9800
C15 H15B 0.9800
C15 H15C 0.9800

loop_
_geom_hbond_atom_site_label_D
_geom_hbond_atom_site_label_H
_geom_hbond_atom_site_label_A
_geom_hbond_distance_DH
_geom_hbond_distance_HA
_geom_hbond_distance_DA
_geom_hbond_angle_DHA
_geom_hbond_site_symmetry_A
O1 H1 O6 0.84 2.06 2.8452(18) 155.0 2_545
O4 H4 O2 0.84 2.37 2.8402(17) 116.3 4_475

loop_
_geom_torsion_atom_site_label_1
_geom_torsion_atom_site_label_2
_geom_torsion_atom_site_label_3
_geom_torsion_atom_site_label_4
_geom_torsion
C7 O2 C2 C1 -172.61(16)
C7 O2 C2 C3 8.2(2)
O1 C1 C2 O2 3.3(2)
C6 C1 C2 O2 -176.58(15)
O1 C1 C2 C3 -177.40(16)
C6 C1 C2 C3 2.7(3)
C12 C27 C28 C29 -176.90(13)
C32 C27 C28 C29 59.66(17)
C26 C27 C28 C29 -57.25(18)
C15 O5 C10 C11 5.7(3)
C15 O5 C10 C9 -174.03(18)
C18 C19 C20 C21 -1.5(3)
C18 C19 C20 C29 178.95(16)
C31 C34 C33 C29 61.62(18)
C32 C34 C33 C29 -59.70(18)
O2 C2 C3 C4 177.92(16)
C1 C2 C3 C4 -1.3(3)
C12 C27 C26 C25 176.77(13)
C32 C27 C26 C25 -59.25(17)
C28 C27 C26 C25 57.42(18)
O5 C10 C11 C12 -176.70(16)
C9 C10 C11 C12 3.1(3)
C8 O3 C6 C5 -8.5(2)
C8 O3 C6 C1 170.50(16)
C4 C5 C6 O3 177.76(16)
C4 C5 C6 C1 -1.1(3)
O1 C1 C6 O3 -0.4(2)
C2 C1 C6 O3 179.50(15)
O1 C1 C6 C5 178.60(16)
C2 C1 C6 C5 -1.5(3)
C19 C20 C21 C22 0.8(3)
C29 C20 C21 C22 -179.65(16)
C14 C13 C12 C11 -3.0(2)
C14 C13 C12 C27 175.27(16)
C10 C11 C12 C13 0.5(3)
C10 C11 C12 C27 -177.86(16)
C32 C27 C12 C13 10.8(2)
C26 C27 C12 C13 131.57(17)
C28 C27 C12 C13 -109.07(18)
C32 C27 C12 C11 -170.95(15)
C26 C27 C12 C11 -50.2(2)
C28 C27 C12 C11 69.15(19)
O5 C10 C9 O4 -4.3(2)
C11 C10 C9 O4 175.90(16)
O5 C10 C9 C14 175.83(16)
C11 C10 C9 C14 -3.9(3)
C6 C5 C4 C3 2.5(3)
C6 C5 C4 C25 -177.42(16)
C2 C3 C4 C5 -1.4(3)
C2 C3 C4 C25 178.61(16)
C5 C4 C25 C30 179.04(15)
C3 C4 C25 C30 -0.9(2)
C5 C4 C25 C26 -61.3(2)
C3 C4 C25 C26 118.73(18)
C5 C4 C25 C31 58.0(2)
C3 C4 C25 C31 -121.95(17)
C27 C26 C25 C4 -179.67(13)
C27 C26 C25 C30 -57.80(17)
C27 C26 C25 C31 59.57(18)
C32 C34 C31 C25 59.58(18)
C33 C34 C31 C25 -61.38(18)
C4 C25 C31 C34 -178.25(14)
C30 C25 C31 C34 58.75(18)
C26 C25 C31 C34 -58.44(18)
C23 O8 C18 C19 7.1(3)
C23 O8 C18 C17 -174.63(16)
C20 C19 C18 O8 178.31(16)
C20 C19 C18 C17 0.1(3)
O7 C17 C18 O8 1.7(2)
C22 C17 C18 O8 -176.50(15)
O7 C17 C18 C19 -179.97(16)
C22 C17 C18 C19 1.9(3)
C4 C25 C30 C29 179.27(14)
C26 C25 C30 C29 59.00(18)
C31 C25 C30 C29 -58.36(18)
C24 O9 C22 C17 -176.68(15)
C24 O9 C22 C21 2.2(2)
O7 C17 C22 O9 -1.8(2)
C18 C17 C22 O9 176.35(15)
O7 C17 C22 C21 179.27(16)
C18 C17 C22 C21 -2.6(3)
C20 C21 C22 O9 -177.55(16)
C20 C21 C22 C17 1.3(3)
C21 C20 C29 C30 2.4(2)
C19 C20 C29 C30 -177.98(15)
C21 C20 C29 C28 -117.58(18)
C19 C20 C29 C28 62.0(2)
C21 C20 C29 C33 122.65(17)
C19 C20 C29 C33 -57.8(2)
C25 C30 C29 C20 179.96(14)
C25 C30 C29 C28 -58.83(18)
C25 C30 C29 C33 58.17(18)
C27 C28 C29 C20 179.46(13)
C27 C28 C29 C30 57.38(17)
C27 C28 C29 C33 -59.37(18)
C34 C33 C29 C20 179.05(14)
C34 C33 C29 C30 -58.62(17)
C34 C33 C29 C28 58.22(18)
O4 C9 C14 C13 -178.39(16)
C10 C9 C14 C13 1.5(3)
O4 C9 C14 O6 -1.2(3)
C10 C9 C14 O6 178.66(16)
C12 C13 C14 C9 2.1(3)
C12 C13 C14 O6 -175.03(16)
C16 O6 C14 C9 106.30(19)
C16 O6 C14 C13 -76.4(2)
C31 C34 C32 C27 -59.93(18)
C33 C34 C32 C27 60.75(18)
C12 C27 C32 C34 179.87(14)
C26 C27 C32 C34 58.24(18)
C28 C27 C32 C34 -59.39(18)
C35 C40 C39 C38 -0.5(3)
C35 C40 C39 N3 177.71(17)
O14 N3 C39 C40 -174.61(18)
O15 N3 C39 C40 5.1(3)
O14 N3 C39 C38 3.7(3)
O15 N3 C39 C38 -176.57(18)
C40 C39 C38 C37 0.3(3)
N3 C39 C38 C37 -177.90(17)
C39 C38 C37 C36 -0.5(3)
C39 C38 C37 N2 179.60(17)
C35 C36 C37 C38 0.8(3)
C35 C36 C37 N2 -179.26(17)
O13 N2 C37 C38 5.7(3)
O12 N2 C37 C38 -175.15(18)
O13 N2 C37 C36 -174.24(19)
O12 N2 C37 C36 4.9(3)
C39 C40 C35 C36 0.9(3)
C39 C40 C35 N1 -178.73(16)
C37 C36 C35 C40 -1.0(3)
C37 C36 C35 N1 178.59(17)
O11 N1 C35 C40 -161.49(17)
O10 N1 C35 C40 19.2(3)
O11 N1 C35 C36 18.9(3)
O10 N1 C35 C36 -160.48(18)
